data_7717702
loop_
_publ_author_name
'Hsieh, Chang-Chih'
'Chen, Chia-Wei'
'Chiang, Ming-Hsi'
'Horng, Yih-Chern'

_publ_section_title
;
 Cu(II)-Mediated Tautomerization for the Pyrazole-Nitrile Coupling
 Reaction
;
_journal_name_full 'Dalton Transactions'
_journal_paper_doi 10.1039/D4DT02904F
_journal_year 2025
_chemical_formula_sum 'C15 H15 Cl2 Cu I5 N10 O8'
_chemical_formula_weight 1232.32
_space_group_crystal_system monoclinic
_space_group_IT_number 9
_space_group_name_Hall 'C -2yc'
_space_group_name_H-M_alt 'C 1 c 1'
_atom_sites_solution_hydrogens geom
_audit_creation_method SHELXL-2019/1
_audit_update_record
;
2024-12-04 deposited with the CCDC.	2024-12-17 downloaded from the CCDC.
;
_cell_angle_alpha 90
_cell_angle_beta 94.659(3)
_cell_angle_gamma 90
_cell_formula_units_Z 4
_cell_length_a 8.9446(7)
_cell_length_b 23.069(2)
_cell_length_c 15.8266(11)
_cell_measurement_reflns_used 9853
_cell_measurement_temperature 150(2)
_cell_measurement_theta_max 27.89
_cell_measurement_theta_min 2.85
_cell_volume 3254.9(4)
_computing_cell_refinement 'SAINT (Bruker, 2012)'
_computing_data_collection 'APEX2 (Bruker AXS, 2012)'
_computing_data_reduction 'SAINT (Bruker, 2012)'
_computing_molecular_graphics 'DIAMOND (Brandenburg, 1999)'
_computing_publication_material 'SHELXL-2019/1 (Sheldrick, 2019)'
_computing_structure_refinement 'SHELXL-2019/1 (Sheldrick, 2019)'
_computing_structure_solution 'SHELXL-2019/1 (Sheldrick, 2019)'
_diffrn_ambient_temperature 150(2)
_diffrn_measured_fraction_theta_full 0.998
_diffrn_measured_fraction_theta_max 0.997
_diffrn_measurement_device_type 'Bruker APEX-II CCD'
_diffrn_measurement_method \w
_diffrn_radiation_type MoK\a
_diffrn_radiation_wavelength 0.71073
_diffrn_reflns_av_R_equivalents 0.0505
_diffrn_reflns_av_unetI/netI 0.0263
_diffrn_reflns_Laue_measured_fraction_full 0.998
_diffrn_reflns_Laue_measured_fraction_max 0.997
_diffrn_reflns_limit_h_max 11
_diffrn_reflns_limit_h_min -11
_diffrn_reflns_limit_k_max 30
_diffrn_reflns_limit_k_min -30
_diffrn_reflns_limit_l_max 20
_diffrn_reflns_limit_l_min -20
_diffrn_reflns_number 70701
_diffrn_reflns_point_group_measured_fraction_full 0.986
_diffrn_reflns_point_group_measured_fraction_max 0.980
_diffrn_reflns_theta_full 25.242
_diffrn_reflns_theta_max 27.896
_diffrn_reflns_theta_min 2.854
_exptl_absorpt_coefficient_mu 5.631
_exptl_absorpt_correction_T_max 0.237
_exptl_absorpt_correction_T_min 0.085
_exptl_absorpt_correction_type multi-scan
_exptl_absorpt_process_details 'SADABS (Sheldrick, 2003)'
_exptl_crystal_colour black
_exptl_crystal_density_diffrn 2.515
_exptl_crystal_description block
_exptl_crystal_F_000 3760
_exptl_crystal_size_max 0.360
_exptl_crystal_size_mid 0.260
_exptl_crystal_size_min 0.150
_refine_diff_density_max 2.472
_refine_diff_density_min -0.948
_refine_diff_density_rms 0.142
_refine_ls_abs_structure_details
;
 Refined as an inversion twin.
;
_refine_ls_abs_structure_Flack 0.07(3)
_refine_ls_extinction_method none
_refine_ls_goodness_of_fit_ref 0.918
_refine_ls_hydrogen_treatment constr
_refine_ls_matrix_type full
_refine_ls_number_parameters 371
_refine_ls_number_reflns 7621
_refine_ls_number_restraints 2
_refine_ls_restrained_S_all 0.918
_refine_ls_R_factor_all 0.0339
_refine_ls_R_factor_gt 0.0312
_refine_ls_shift/su_max 0.001
_refine_ls_shift/su_mean 0.000
_refine_ls_structure_factor_coef Fsqd
_refine_ls_weighting_details 'w=1/[\s^2^(Fo^2^)+(0.1000P)^2^+0.3836P] where P=(Fo^2^+2Fc^2^)/3'
_refine_ls_weighting_scheme calc
_refine_ls_wR_factor_gt 0.1011
_refine_ls_wR_factor_ref 0.1044
_reflns_Friedel_coverage 0.962
_reflns_Friedel_fraction_full 0.973
_reflns_Friedel_fraction_max 0.963
_reflns_number_gt 7283
_reflns_number_total 7621
_reflns_threshold_expression 'I > 2\s(I)'
_cod_data_source_file d4dt02904f2.cif
_cod_data_source_block 2c
_cod_original_cell_volume 3255.0(5)
_cod_original_sg_symbol_H-M 'C c'
_cod_database_code 7717702
_shelx_shelxl_version_number 2019/1
_shelx_space_group_comment
;
The symmetry employed for this shelxl refinement is uniquely defined
by the following loop, which should always be used as a source of
symmetry information in preference to the above space-group names.
They are only intended as comments.
;

loop_
_space_group_symop_operation_xyz
'x, y, z'
'x, -y, z+1/2'
'x+1/2, y+1/2, z'
'x+1/2, -y+1/2, z+1/2'

loop_
_atom_site_label
_atom_site_type_symbol
_atom_site_fract_x
_atom_site_fract_y
_atom_site_fract_z
_atom_site_U_iso_or_equiv
_atom_site_adp_type
_atom_site_occupancy
_atom_site_site_symmetry_order
_atom_site_calc_flag
_atom_site_refinement_flags_posn
_atom_site_refinement_flags_adp
_atom_site_refinement_flags_occupancy
_atom_site_disorder_assembly
_atom_site_disorder_group
C1 C 0.3026(12) 0.7535(5) 0.6381(8) 0.042(2) Uani 1 1 d . . . . .
H1 H 0.230911 0.727783 0.658686 0.050 Uiso 1 1 calc R U . . .
C2 C 0.3101(12) 0.8112(4) 0.6555(8) 0.042(3) Uani 1 1 d . . . . .
H2A H 0.248631 0.832742 0.690342 0.050 Uiso 1 1 calc R U . . .
C3 C 0.4257(9) 0.8315(4) 0.6119(6) 0.0288(17) Uani 1 1 d . . . . .
C4 C 0.2304(9) 0.6915(4) 0.4228(6) 0.0307(18) Uani 1 1 d . . . . .
H4A H 0.163157 0.700547 0.464386 0.037 Uiso 1 1 calc R U . . .
C5 C 0.2005(9) 0.6995(4) 0.3356(6) 0.0304(17) Uani 1 1 d . . . . .
H5 H 0.110411 0.713599 0.306967 0.036 Uiso 1 1 calc R U . . .
C6 C 0.3290(9) 0.6826(4) 0.2998(5) 0.0253(15) Uani 1 1 d . . . . .
C7 C 0.5389(13) 0.6462(5) 0.7405(6) 0.040(2) Uani 1 1 d . . . . .
H7 H 0.435286 0.641330 0.747778 0.048 Uiso 1 1 calc R U . . .
C8 C 0.6479(14) 0.6481(5) 0.8062(6) 0.041(2) Uani 1 1 d . . . . .
H8A H 0.636201 0.645765 0.865202 0.049 Uiso 1 1 calc R U . . .
C9 C 0.7788(12) 0.6543(4) 0.7666(6) 0.0318(18) Uani 1 1 d . . . . .
C10 C 0.6760(9) 0.5540(4) 0.5190(6) 0.0315(18) Uani 1 1 d . . . . .
H10 H 0.769871 0.572440 0.532650 0.038 Uiso 1 1 calc R U . . .
C11 C 0.6594(11) 0.4959(4) 0.4976(6) 0.0332(19) Uani 1 1 d . . . . .
H11 H 0.736392 0.467915 0.493156 0.040 Uiso 1 1 calc R U . . .
C12 C 0.5072(11) 0.4876(4) 0.4844(6) 0.0291(17) Uani 1 1 d . . . . .
C13 C 0.8897(12) 0.5469(5) 0.3242(10) 0.049(3) Uani 1 1 d . . . . .
H13 H 0.993392 0.538915 0.336325 0.059 Uiso 1 1 calc R U . . .
C14 C 0.7891(15) 0.5107(6) 0.2850(9) 0.050(3) Uani 1 1 d . . . . .
H14 H 0.806377 0.473061 0.263341 0.060 Uiso 1 1 calc R U . . .
C15 C 0.6524(10) 0.5410(4) 0.2830(6) 0.0304(17) Uani 1 1 d . . . . .
Cl1 Cl 0.81035(19) 0.74137(8) 0.46131(11) 0.0215(3) Uani 1 1 d . . . . .
Cl2 Cl 0.1182(2) 0.58661(8) 0.59186(15) 0.0271(4) Uani 1 1 d . . . . .
Cu1 Cu 0.48018(10) 0.65908(4) 0.55166(6) 0.01902(18) Uani 1 1 d . . . . .
I1 I 0.51028(7) 0.91430(2) 0.60441(6) 0.04449(19) Uani 1 1 d . . . . .
I2 I 0.38370(6) 0.68869(3) 0.17761(3) 0.03262(14) Uani 1 1 d . . . . .
I3 I 0.99315(8) 0.66424(4) 0.82230(5) 0.04579(19) Uani 1 1 d . . . . .
I4 I 0.38444(8) 0.41323(2) 0.46228(4) 0.03762(16) Uani 1 1 d . . . . .
I5 I 0.44283(8) 0.51474(3) 0.23511(4) 0.04129(17) Uani 1 1 d . . . . .
N1 N 0.4093(8) 0.7376(3) 0.5880(5) 0.0258(14) Uani 1 1 d . . . . .
N2 N 0.4845(7) 0.7860(3) 0.5727(5) 0.0231(13) Uani 1 1 d . . . . .
H2 H 0.561474 0.787846 0.541517 0.028 Uiso 1 1 calc R U . . .
N3 N 0.3663(8) 0.6693(3) 0.4389(4) 0.0231(13) Uani 1 1 d . . . . .
N4 N 0.4262(8) 0.6652(3) 0.3635(4) 0.0225(13) Uani 1 1 d . . . . .
H4 H 0.517431 0.652600 0.357007 0.027 Uiso 1 1 calc R U . . .
N5 N 0.5936(8) 0.6517(3) 0.6657(5) 0.0247(13) Uani 1 1 d . . . . .
N6 N 0.7427(9) 0.6561(3) 0.6830(5) 0.0277(14) Uani 1 1 d . . . . .
H6 H 0.807769 0.659585 0.644529 0.033 Uiso 1 1 calc R U . . .
N7 N 0.5452(8) 0.5805(3) 0.5180(4) 0.0238(13) Uani 1 1 d . . . . .
N8 N 0.4418(7) 0.5391(3) 0.4965(4) 0.0223(12) Uani 1 1 d . . . . .
H8 H 0.344312 0.545125 0.491220 0.027 Uiso 1 1 calc R U . . .
N9 N 0.8197(10) 0.5966(4) 0.3439(7) 0.041(2) Uani 1 1 d . . . . .
H9 H 0.864739 0.626545 0.369320 0.050 Uiso 1 1 calc R U . . .
N10 N 0.6720(9) 0.5941(3) 0.3192(5) 0.0290(15) Uani 1 1 d . . . . .
O1 O 0.7281(7) 0.6985(3) 0.5052(5) 0.0315(13) Uani 1 1 d . . . . .
O2 O 0.7223(7) 0.7945(3) 0.4571(4) 0.0300(12) Uani 1 1 d . . . . .
O3 O 0.9523(6) 0.7527(3) 0.5062(5) 0.0343(14) Uani 1 1 d . . . . .
O4 O 0.8314(10) 0.7219(4) 0.3769(4) 0.0456(19) Uani 1 1 d . . . . .
O5 O 0.2579(7) 0.6156(3) 0.6143(5) 0.0360(15) Uani 1 1 d . . . . .
O6 O 0.0010(8) 0.6278(4) 0.5813(7) 0.052(2) Uani 1 1 d . . . . .
O7 O 0.0860(13) 0.5462(4) 0.6570(8) 0.064(3) Uani 1 1 d . . . . .
O8 O 0.1299(9) 0.5568(5) 0.5133(7) 0.061(3) Uani 1 1 d . . . . .

loop_
_atom_site_aniso_label
_atom_site_aniso_U_11
_atom_site_aniso_U_22
_atom_site_aniso_U_33
_atom_site_aniso_U_23
_atom_site_aniso_U_13
_atom_site_aniso_U_12
C1 0.040(5) 0.034(5) 0.055(6) -0.011(4) 0.027(5) -0.002(4)
C2 0.038(5) 0.027(5) 0.065(7) -0.020(4) 0.031(5) -0.008(4)
C3 0.017(3) 0.025(4) 0.044(5) -0.009(3) 0.000(3) 0.002(3)
C4 0.020(4) 0.042(5) 0.030(4) -0.003(3) 0.003(3) 0.006(3)
C5 0.021(4) 0.034(4) 0.035(5) 0.002(3) -0.003(3) 0.008(3)
C6 0.028(4) 0.026(4) 0.021(4) 0.001(3) 0.000(3) 0.001(3)
C7 0.047(5) 0.051(6) 0.024(4) -0.003(4) 0.006(4) -0.022(5)
C8 0.056(6) 0.043(5) 0.023(4) 0.007(4) -0.003(4) -0.018(5)
C9 0.044(5) 0.021(4) 0.029(4) 0.009(3) -0.007(4) -0.002(3)
C10 0.021(4) 0.035(4) 0.038(5) -0.001(4) -0.005(3) 0.005(3)
C11 0.032(4) 0.028(4) 0.039(5) 0.003(3) -0.001(4) 0.019(3)
C12 0.042(5) 0.024(4) 0.023(4) 0.004(3) 0.011(3) 0.003(3)
C13 0.028(4) 0.046(6) 0.074(8) -0.010(5) 0.012(5) 0.010(4)
C14 0.051(6) 0.044(6) 0.055(7) -0.008(5) 0.006(5) 0.017(5)
C15 0.034(4) 0.026(4) 0.031(4) 0.001(3) 0.003(3) 0.000(3)
Cl1 0.0198(7) 0.0239(8) 0.0213(8) -0.0044(6) 0.0051(6) -0.0010(6)
Cl2 0.0174(8) 0.0212(9) 0.0429(11) -0.0018(7) 0.0040(7) -0.0021(6)
Cu1 0.0194(4) 0.0186(4) 0.0189(4) -0.0031(3) 0.0008(3) -0.0001(3)
I1 0.0300(3) 0.0202(3) 0.0827(5) -0.0039(3) 0.0012(3) 0.0025(2)
I2 0.0328(3) 0.0423(3) 0.0220(2) 0.0036(2) -0.00254(19) 0.0052(2)
I3 0.0396(3) 0.0564(4) 0.0380(3) 0.0043(3) -0.0177(3) -0.0043(3)
I4 0.0542(4) 0.0235(3) 0.0377(3) -0.0068(2) 0.0188(3) -0.0085(2)
I5 0.0550(4) 0.0337(3) 0.0334(3) -0.0017(2) -0.0070(3) -0.0073(3)
N1 0.020(3) 0.022(3) 0.037(4) -0.003(3) 0.010(3) 0.003(2)
N2 0.016(3) 0.023(3) 0.031(3) -0.008(2) 0.002(2) -0.004(2)
N3 0.026(3) 0.022(3) 0.022(3) 0.001(2) 0.004(3) 0.009(3)
N4 0.020(3) 0.027(3) 0.020(3) -0.002(2) 0.001(2) 0.007(2)
N5 0.019(3) 0.029(3) 0.026(3) -0.002(3) 0.004(2) -0.002(3)
N6 0.026(3) 0.036(4) 0.021(3) -0.001(3) -0.004(2) -0.008(3)
N7 0.023(3) 0.023(3) 0.025(3) -0.004(2) 0.001(2) 0.004(2)
N8 0.019(3) 0.019(3) 0.029(3) -0.005(2) 0.005(2) 0.005(2)
N9 0.031(4) 0.035(4) 0.058(6) -0.010(4) 0.005(4) 0.003(3)
N10 0.026(3) 0.026(3) 0.036(4) -0.004(3) 0.010(3) -0.001(3)
O1 0.022(3) 0.029(3) 0.044(4) 0.007(3) 0.003(2) 0.000(2)
O2 0.033(3) 0.026(3) 0.031(3) 0.000(2) -0.002(2) 0.007(2)
O3 0.012(2) 0.041(4) 0.050(4) -0.006(3) 0.002(2) 0.001(2)
O4 0.064(5) 0.051(5) 0.025(3) -0.016(3) 0.022(3) -0.004(4)
O5 0.021(3) 0.050(4) 0.038(4) -0.012(3) 0.006(2) -0.011(3)
O6 0.025(3) 0.056(5) 0.075(6) 0.002(4) 0.002(3) 0.014(3)
O7 0.072(6) 0.040(5) 0.081(7) 0.021(4) 0.007(5) -0.012(4)
O8 0.030(4) 0.082(7) 0.070(6) -0.043(5) -0.002(4) -0.004(4)

loop_
_atom_type_symbol
_atom_type_description
_atom_type_scat_dispersion_real
_atom_type_scat_dispersion_imag
_atom_type_scat_source
C C 0.0033 0.0016 'International Tables Vol C Tables 4.2.6.8 and 6.1.1.4'
H H 0.0000 0.0000 'International Tables Vol C Tables 4.2.6.8 and 6.1.1.4'
Cl Cl 0.1484 0.1585 'International Tables Vol C Tables 4.2.6.8 and 6.1.1.4'
Cu Cu 0.3201 1.2651 'International Tables Vol C Tables 4.2.6.8 and 6.1.1.4'
N N 0.0061 0.0033 'International Tables Vol C Tables 4.2.6.8 and 6.1.1.4'
O O 0.0106 0.0060 'International Tables Vol C Tables 4.2.6.8 and 6.1.1.4'
Br Br -0.2901 2.4595 'International Tables Vol C Tables 4.2.6.8 and 6.1.1.4'
I I -0.4742 1.8119 'International Tables Vol C Tables 4.2.6.8 and 6.1.1.4'

loop_
_geom_angle_atom_site_label_1
_geom_angle_atom_site_label_2
_geom_angle_atom_site_label_3
_geom_angle
_geom_angle_site_symmetry_1
_geom_angle_site_symmetry_3
_geom_angle_publ_flag
N1 C1 C2 111.2(9) . . ?
N1 C1 H1 124.4 . . ?
C2 C1 H1 124.4 . . ?
C1 C2 C3 105.0(8) . . ?
C1 C2 H2A 127.5 . . ?
C3 C2 H2A 127.5 . . ?
N2 C3 C2 107.7(8) . . ?
N2 C3 I1 122.5(6) . . ?
C2 C3 I1 129.8(6) . . ?
N3 C4 C5 109.9(8) . . ?
N3 C4 H4A 125.1 . . ?
C5 C4 H4A 125.1 . . ?
C6 C5 C4 105.7(7) . . ?
C6 C5 H5 127.2 . . ?
C4 C5 H5 127.2 . . ?
N4 C6 C5 106.7(7) . . ?
N4 C6 I2 122.9(6) . . ?
C5 C6 I2 130.0(6) . . ?
N5 C7 C8 112.6(10) . . ?
N5 C7 H7 123.7 . . ?
C8 C7 H7 123.7 . . ?
C7 C8 C9 103.8(9) . . ?
C7 C8 H8A 128.1 . . ?
C9 C8 H8A 128.1 . . ?
N6 C9 C8 107.8(9) . . ?
N6 C9 I3 124.2(7) . . ?
C8 C9 I3 127.9(7) . . ?
N7 C10 C11 111.6(8) . . ?
N7 C10 H10 124.2 . . ?
C11 C10 H10 124.2 . . ?
C12 C11 C10 104.8(7) . . ?
C12 C11 H11 127.6 . . ?
C10 C11 H11 127.6 . . ?
N8 C12 C11 107.1(8) . . ?
N8 C12 I4 122.0(7) . . ?
C11 C12 I4 130.7(7) . . ?
C14 C13 N9 109.2(10) . . ?
C14 C13 H13 125.4 . . ?
N9 C13 H13 125.4 . . ?
C13 C14 C15 104.4(10) . . ?
C13 C14 H14 127.8 . . ?
C15 C14 H14 127.8 . . ?
N10 C15 C14 110.9(9) . . ?
N10 C15 I5 120.3(7) . . ?
C14 C15 I5 128.7(8) . . ?
O3 Cl1 O4 110.0(5) . . ?
O3 Cl1 O1 110.7(4) . . ?
O4 Cl1 O1 110.1(5) . . ?
O3 Cl1 O2 108.9(4) . . ?
O4 Cl1 O2 109.4(5) . . ?
O1 Cl1 O2 107.7(4) . . ?
O6 Cl2 O8 109.0(6) . . ?
O6 Cl2 O7 109.3(7) . . ?
O8 Cl2 O7 110.2(8) . . ?
O6 Cl2 O5 109.7(5) . . ?
O8 Cl2 O5 108.4(5) . . ?
O7 Cl2 O5 110.2(6) . . ?
N7 Cu1 N3 90.4(3) . . ?
N7 Cu1 N5 91.5(3) . . ?
N3 Cu1 N5 178.0(3) . . ?
N7 Cu1 N1 178.2(3) . . ?
N3 Cu1 N1 90.0(3) . . ?
N5 Cu1 N1 88.1(3) . . ?
N7 Cu1 O5 90.0(3) . . ?
N3 Cu1 O5 92.2(3) . . ?
N5 Cu1 O5 88.3(3) . . ?
N1 Cu1 O5 88.2(3) . . ?
N7 Cu1 O1 88.2(3) . . ?
N3 Cu1 O1 95.3(3) . . ?
N5 Cu1 O1 84.4(3) . . ?
N1 Cu1 O1 93.6(2) . . ?
O5 Cu1 O1 172.4(2) . . ?
N2 N1 C1 105.8(7) . . ?
N2 N1 Cu1 121.5(5) . . ?
C1 N1 Cu1 132.0(7) . . ?
N1 N2 C3 110.2(7) . . ?
N1 N2 H2 124.9 . . ?
C3 N2 H2 124.9 . . ?
C4 N3 N4 106.3(7) . . ?
C4 N3 Cu1 127.7(6) . . ?
N4 N3 Cu1 124.9(5) . . ?
C6 N4 N3 111.4(7) . . ?
C6 N4 H4 124.3 . . ?
N3 N4 H4 124.3 . . ?
C7 N5 N6 104.9(8) . . ?
C7 N5 Cu1 128.1(7) . . ?
N6 N5 Cu1 126.8(6) . . ?
C9 N6 N5 110.9(8) . . ?
C9 N6 H6 124.6 . . ?
N5 N6 H6 124.6 . . ?
C10 N7 N8 105.3(7) . . ?
C10 N7 Cu1 134.2(6) . . ?
N8 N7 Cu1 120.1(5) . . ?
C12 N8 N7 111.2(7) . . ?
C12 N8 H8 124.4 . . ?
N7 N8 H8 124.4 . . ?
N10 N9 C13 110.9(9) . . ?
N10 N9 H9 124.5 . . ?
C13 N9 H9 124.5 . . ?
N9 N10 C15 104.5(8) . . ?
Cl1 O1 Cu1 150.4(4) . . ?
Cl2 O5 Cu1 142.3(4) . . ?

loop_
_geom_bond_atom_site_label_1
_geom_bond_atom_site_label_2
_geom_bond_distance
_geom_bond_site_symmetry_2
_geom_bond_publ_flag
C1 N1 1.340(11) . ?
C1 C2 1.360(14) . ?
C1 H1 0.9500 . ?
C2 C3 1.372(13) . ?
C2 H2A 0.9500 . ?
C3 N2 1.348(10) . ?
C3 I1 2.062(9) . ?
C4 N3 1.324(11) . ?
C4 C5 1.396(13) . ?
C4 H4A 0.9500 . ?
C5 C6 1.378(12) . ?
C5 H5 0.9500 . ?
C6 N4 1.338(11) . ?
C6 I2 2.039(8) . ?
C7 N5 1.324(13) . ?
C7 C8 1.366(15) . ?
C7 H7 0.9500 . ?
C8 C9 1.379(16) . ?
C8 H8A 0.9500 . ?
C9 N6 1.338(12) . ?
C9 I3 2.057(10) . ?
C10 N7 1.318(11) . ?
C10 C11 1.389(14) . ?
C10 H10 0.9500 . ?
C11 C12 1.373(14) . ?
C11 H11 0.9500 . ?
C12 N8 1.345(11) . ?
C12 I4 2.053(9) . ?
C13 C14 1.342(19) . ?
C13 N9 1.355(14) . ?
C13 H13 0.9500 . ?
C14 C15 1.407(14) . ?
C14 H14 0.9500 . ?
C15 N10 1.357(12) . ?
C15 I5 2.056(9) . ?
Cl1 O3 1.428(6) . ?
Cl1 O4 1.437(6) . ?
Cl1 O1 1.443(7) . ?
Cl1 O2 1.456(6) . ?
Cl2 O6 1.415(8) . ?
Cl2 O8 1.433(9) . ?
Cl2 O7 1.436(10) . ?
Cl2 O5 1.437(6) . ?
Cu1 N7 1.990(7) . ?
Cu1 N3 1.995(7) . ?
Cu1 N5 2.004(7) . ?
Cu1 N1 2.018(7) . ?
Cu1 O5 2.502(7) . ?
Cu1 O1 2.560(6) . ?
N1 N2 1.336(10) . ?
N2 H2 0.8800 . ?
N3 N4 1.351(10) . ?
N4 H4 0.8800 . ?
N5 N6 1.343(10) . ?
N6 H6 0.8800 . ?
N7 N8 1.353(10) . ?
N8 H8 0.8800 . ?
N9 N10 1.348(12) . ?
N9 H9 0.8800 . ?
